data_7131512
loop_
_publ_author_name
'Das, Bindusagar'
'Yadav, Ritu'
'Sharma, Ankita'
'Karmakar, Tarak'
'Kundu, Subrata'

_publ_section_title
;
 Cyclic(alkyl)(amino)carbene (CAAC)- and bicyclic (alkyl)(amino)carbene
 (BICAAC)-derived glyoxal radical cations with excellent stability.
;
_journal_issue 35
_journal_name_full 'Chemical communications (Cambridge, England)'
_journal_page_first 5285
_journal_page_last 5288
_journal_paper_doi 10.1039/d3cc00200d
_journal_volume 59
_journal_year 2023
_chemical_formula_moiety 'C42 H62 N2 O2, B F4'
_chemical_formula_sum 'C42 H62 B F4 N2 O2'
_chemical_formula_weight 713.75
_space_group_crystal_system triclinic
_space_group_IT_number 2
_space_group_name_Hall '-P 1'
_space_group_name_H-M_alt 'P -1'
_symmetry_Int_Tables_number 2
_audit_creation_date 2022-12-24
_audit_creation_method
;
Olex2 1.5
(compiled 2022.04.07 svn.rca3783a0 for OlexSys, GUI svn.r6498)
;
_audit_update_record
;
2022-12-27 deposited with the CCDC.	2023-04-03 downloaded from the CCDC.
;
_cell_angle_alpha 75.944(3)
_cell_angle_beta 87.240(3)
_cell_angle_gamma 75.943(3)
_cell_formula_units_Z 2
_cell_length_a 9.5562(5)
_cell_length_b 12.4168(7)
_cell_length_c 18.0018(9)
_cell_measurement_reflns_used 7569
_cell_measurement_temperature 301(2)
_cell_measurement_theta_max 28.27
_cell_measurement_theta_min 2.32
_cell_volume 2009.91(19)
_computing_cell_refinement 'SAINT V8.40A (Bruker, 2019)'
_computing_data_reduction 'SAINT V8.40A (Bruker, 2019)'
_computing_molecular_graphics 'Olex2 1.5 (Dolomanov et al., 2009)'
_computing_publication_material 'Olex2 1.5 (Dolomanov et al., 2009)'
_computing_structure_refinement 'olex2.refine 1.5 (Bourhis et al., 2015)'
_computing_structure_solution 'SHELXT 2014/5 (Sheldrick, 2014)'
_diffrn_ambient_temperature 301.00
_diffrn_measured_fraction_theta_full 0.9999
_diffrn_measured_fraction_theta_max 0.9953
_diffrn_measurement_device_type 'Bruker APEX-II CCD'
_diffrn_measurement_method '\f and \w scans'
_diffrn_radiation_type 'Mo K\a'
_diffrn_radiation_wavelength 0.71073
_diffrn_reflns_av_R_equivalents 0.1179
_diffrn_reflns_av_unetI/netI 0.0832
_diffrn_reflns_Laue_measured_fraction_full 0.9999
_diffrn_reflns_Laue_measured_fraction_max 0.9953
_diffrn_reflns_limit_h_max 12
_diffrn_reflns_limit_h_min -12
_diffrn_reflns_limit_k_max 16
_diffrn_reflns_limit_k_min -16
_diffrn_reflns_limit_l_max 23
_diffrn_reflns_limit_l_min -24
_diffrn_reflns_number 65169
_diffrn_reflns_point_group_measured_fraction_full 0.9999
_diffrn_reflns_point_group_measured_fraction_max 0.9953
_diffrn_reflns_theta_full 25.2417
_diffrn_reflns_theta_max 28.38
_diffrn_reflns_theta_min 1.74
_diffrn_source_current 1.0
_diffrn_source_power 0.05
_diffrn_source_voltage 50.0
_diffrn_standards_number 0
_exptl_absorpt_coefficient_mu 0.083
_exptl_absorpt_correction_T_max 0.991
_exptl_absorpt_correction_T_min 0.985
_exptl_absorpt_correction_type multi-scan
_exptl_absorpt_process_details
;
SADABS-2016/2 (Bruker,2016/2) was used for absorption correction.
wR2(int) was 0.1445 before and 0.0756 after correction.
The Ratio of minimum to maximum transmission is 0.8946.
The \l/2 correction factor is Not present.
;
_exptl_crystal_colour blue
_exptl_crystal_colour_primary blue
_exptl_crystal_density_diffrn 1.179
_exptl_crystal_description block
_exptl_crystal_F_000 770
_exptl_crystal_size_max 0.18
_exptl_crystal_size_mid 0.16
_exptl_crystal_size_min 0.11
_refine_diff_density_max 0.5661
_refine_diff_density_min -0.4622
_refine_diff_density_rms 0.0981
_refine_ls_d_res_high 0.7477
_refine_ls_d_res_low 11.6971
_refine_ls_goodness_of_fit_ref 1.0506
_refine_ls_hydrogen_treatment constr
_refine_ls_matrix_type full
_refine_ls_number_constraints 90
_refine_ls_number_parameters 476
_refine_ls_number_reflns 10036
_refine_ls_number_restraints 0
_refine_ls_restrained_S_all 1.0506
_refine_ls_R_factor_all 0.1699
_refine_ls_R_factor_gt 0.0784
_refine_ls_shift/su_max 0.0009
_refine_ls_shift/su_mean 0.0001
_refine_ls_structure_factor_coef Fsqd
_refine_ls_weighting_details 'w=1/[\s^2^(Fo^2^)+(0.1192P)^2^+0.5551P] where P=(Fo^2^+2Fc^2^)/3'
_refine_ls_weighting_scheme calc
_refine_ls_wR_factor_gt 0.2077
_refine_ls_wR_factor_ref 0.2669
_reflns_Friedel_coverage 0.0
_reflns_limit_h_max 12
_reflns_limit_h_min -12
_reflns_limit_k_max 16
_reflns_limit_k_min -15
_reflns_limit_l_max 24
_reflns_limit_l_min 0
_reflns_number_gt 4670
_reflns_number_total 10036
_reflns_threshold_expression I>=2u(I)
_cod_data_source_file d3cc00200d2.cif
_cod_data_source_block cdc_0m_a
_cod_depositor_comments 'Adding full bibliography for 7131511--7131512.cif.'
_cod_database_code 7131512
_olex2_refinement_description
;
1.a Ternary CH refined with riding coordinates:
 C33(H33), C11(H11), C40(H40), C18(H18)
1.b Secondary CH2 refined with riding coordinates:
 C27(H27a,H27b), C4(H4a,H4b)
1.c Aromatic/amide H refined with riding coordinates:
 C16(H16), C14(H14), C36(H36), C38(H38), C15(H15), C37(H37)
1.d Idealised Me refined as rotating group:
 C25(H25a,H25b,H25c), C26(H26a,H26b,H26c), C30(H30a,H30b,H30c), C29(H29a,H29b,
 H29c), C2(H2a,H2b,H2c), C41(H41a,H41b,H41c), C34(H34a,H34b,H34c), C12(H12a,
 H12b,H12c), C35(H35a,H35b,H35c), C42(H42a,H42b,H42c), C20(H20a,H20b,H20c),
 C3(H3a,H3b,H3c), C6(H6a,H6b,H6c), C19(H19a,H19b,H19c), C13(H13a,H13b,H13c),
 C7(H7a,H7b,H7c)
;
_olex2_submission_special_instructions 'No special instructions were received'

loop_
_space_group_symop_id
_space_group_symop_operation_xyz
1 x,y,z
2 -x,-y,-z

loop_
_atom_site_label
_atom_site_type_symbol
_atom_site_fract_x
_atom_site_fract_y
_atom_site_fract_z
_atom_site_U_iso_or_equiv
_atom_site_adp_type
_atom_site_occupancy
_atom_site_refinement_flags_posn
O1 O 0.5658(2) 0.68680(18) 0.89298(12) 0.0569(6) Uani 1.000000 .
O2 O 0.7327(2) 0.65025(19) 0.72287(11) 0.0583(6) Uani 1.000000 .
N1 N 0.7413(2) 0.86125(18) 0.80132(13) 0.0401(5) Uani 1.000000 .
N2 N 0.5709(2) 0.48550(18) 0.72562(12) 0.0395(5) Uani 1.000000 .
C23 C 0.5853(3) 0.5265(2) 0.78574(15) 0.0372(6) Uani 1.000000 .
C8 C 0.7577(3) 0.7539(2) 0.83244(15) 0.0389(6) Uani 1.000000 .
C31 C 0.5833(3) 0.5435(2) 0.64561(15) 0.0413(6) Uani 1.000000 .
C22 C 0.6543(3) 0.6197(2) 0.77987(15) 0.0405(6) Uani 1.000000 .
C21 C 0.6446(3) 0.6842(2) 0.83751(16) 0.0409(6) Uani 1.000000 .
C39 C 0.4667(3) 0.6320(2) 0.61164(17) 0.0464(7) Uani 1.000000 .
C9 C 0.6205(3) 0.9337(2) 0.75156(17) 0.0435(7) Uani 1.000000 .
C10 C 0.4891(3) 0.9788(2) 0.78490(18) 0.0471(7) Uani 1.000000 .
C32 C 0.7066(3) 0.5073(3) 0.60475(16) 0.0475(7) Uani 1.000000 .
C24 C 0.5290(3) 0.4573(2) 0.85781(16) 0.0452(7) Uani 1.000000 .
C28 C 0.5115(3) 0.3788(2) 0.74581(17) 0.0480(7) Uani 1.000000 .
C17 C 0.6403(3) 0.9579(2) 0.67153(17) 0.0485(7) Uani 1.000000 .
C1 C 0.8610(3) 0.9092(3) 0.82759(19) 0.0524(8) Uani 1.000000 .
C5 C 0.8946(3) 0.7005(3) 0.87931(18) 0.0528(8) Uani 1.000000 .
C25 C 0.6286(4) 0.4246(3) 0.92800(17) 0.0548(8) Uani 1.000000 .
H25a H 0.7251(6) 0.3918(17) 0.9143(4) 0.0823(12) Uiso 1.000000 GR
H25b H 0.6276(19) 0.4915(4) 0.9459(8) 0.0823(12) Uiso 1.000000 GR
H25c H 0.5956(14) 0.3698(14) 0.9678(5) 0.0823(12) Uiso 1.000000 GR
C33 C 0.8446(3) 0.4241(3) 0.6406(2) 0.0577(8) Uani 1.000000 .
H33 H 0.8248(3) 0.3921(3) 0.6943(2) 0.0692(10) Uiso 1.000000 R
C11 C 0.4545(3) 0.9535(3) 0.86964(19) 0.0557(8) Uani 1.000000 .
H11 H 0.5382(3) 0.8995(3) 0.89781(19) 0.0668(10) Uiso 1.000000 R
C40 C 0.3369(3) 0.6845(3) 0.6547(2) 0.0558(8) Uani 1.000000 .
H40 H 0.3398(3) 0.6345(3) 0.7062(2) 0.0670(10) Uiso 1.000000 R
C27 C 0.5239(4) 0.3483(3) 0.83219(17) 0.0548(8) Uani 1.000000 .
H27a H 0.6109(4) 0.2891(3) 0.84884(17) 0.0657(10) Uiso 1.000000 R
H27b H 0.4416(4) 0.3199(3) 0.85465(17) 0.0657(10) Uiso 1.000000 R
C18 C 0.7726(4) 0.9063(3) 0.63009(18) 0.0566(8) Uani 1.000000 .
H18 H 0.8434(4) 0.8557(3) 0.66858(18) 0.0680(10) Uiso 1.000000 R
C16 C 0.5266(4) 1.0322(3) 0.62631(19) 0.0602(9) Uani 1.000000 .
H16 H 0.5374(4) 1.0508(3) 0.57345(19) 0.0722(11) Uiso 1.000000 R
C14 C 0.3798(4) 1.0519(3) 0.7346(2) 0.0585(9) Uani 1.000000 .
H14 H 0.2919(4) 1.0828(3) 0.7547(2) 0.0702(10) Uiso 1.000000 R
C36 C 0.7047(4) 0.5594(3) 0.52653(18) 0.0626(9) Uani 1.000000 .
H36 H 0.7841(4) 0.5364(3) 0.49721(18) 0.0751(11) Uiso 1.000000 R
C38 C 0.4740(4) 0.6794(3) 0.53343(18) 0.0604(9) Uani 1.000000 .
H38 H 0.3974(4) 0.7372(3) 0.50918(18) 0.0725(11) Uiso 1.000000 R
C26 C 0.3769(3) 0.5228(3) 0.87520(19) 0.0600(9) Uani 1.000000 .
H26a H 0.3822(5) 0.5937(9) 0.8859(13) 0.0899(13) Uiso 1.000000 GR
H26b H 0.3147(7) 0.5378(17) 0.8317(5) 0.0899(13) Uiso 1.000000 GR
H26c H 0.3390(10) 0.4774(9) 0.9189(8) 0.0899(13) Uiso 1.000000 GR
C30 C 0.6042(4) 0.2842(3) 0.7123(2) 0.0602(9) Uani 1.000000 .
H30a H 0.7007(7) 0.2648(14) 0.7324(10) 0.0904(13) Uiso 1.000000 GR
H30b H 0.5646(15) 0.2180(7) 0.7258(11) 0.0904(13) Uiso 1.000000 GR
H30c H 0.606(2) 0.3100(8) 0.6576(2) 0.0904(13) Uiso 1.000000 GR
C15 C 0.3979(4) 1.0794(3) 0.6574(2) 0.0644(10) Uani 1.000000 .
H15 H 0.3241(4) 1.1296(3) 0.6257(2) 0.0773(11) Uiso 1.000000 R
C29 C 0.3576(4) 0.4046(3) 0.7156(2) 0.0614(9) Uani 1.000000 .
H29a H 0.3240(9) 0.3355(5) 0.7272(12) 0.0921(14) Uiso 1.000000 GR
H29b H 0.2961(6) 0.4597(15) 0.7394(10) 0.0921(14) Uiso 1.000000 GR
H29c H 0.3558(5) 0.4347(18) 0.6611(3) 0.0921(14) Uiso 1.000000 GR
C4 C 0.9721(4) 0.7979(3) 0.8603(2) 0.0708(10) Uani 1.000000 .
H4a H 1.0470(4) 0.7837(3) 0.8232(2) 0.0849(13) Uiso 1.000000 R
H4b H 1.0166(4) 0.8031(3) 0.9062(2) 0.0849(13) Uiso 1.000000 R
C2 C 0.9211(4) 0.9863(3) 0.7619(2) 0.0697(10) Uani 1.000000 .
H2a H 0.8438(5) 1.0468(13) 0.7360(9) 0.1046(15) Uiso 1.000000 GR
H2b H 0.989(2) 1.0182(17) 0.7815(3) 0.1046(15) Uiso 1.000000 GR
H2c H 0.968(2) 0.9426(6) 0.7267(8) 0.1046(15) Uiso 1.000000 GR
C37 C 0.5905(5) 0.6428(3) 0.4918(2) 0.0684(10) Uani 1.000000 .
H37 H 0.5923(5) 0.6748(3) 0.4395(2) 0.0821(12) Uiso 1.000000 R
F2 F 0.0725(4) 0.2043(4) 0.7884(3) 0.1789(18) Uani 1.000000 .
C41 C 0.3461(4) 0.8013(3) 0.6637(2) 0.0724(10) Uani 1.000000 .
H41a H 0.4359(13) 0.7946(5) 0.6881(14) 0.1086(16) Uiso 1.000000 GR
H41b H 0.340(3) 0.8532(7) 0.6142(3) 0.1086(16) Uiso 1.000000 GR
H41c H 0.2676(17) 0.8299(10) 0.6945(13) 0.1086(16) Uiso 1.000000 GR
C34 C 0.8973(4) 0.3244(3) 0.6020(2) 0.0807(12) Uani 1.000000 .
H34a H 0.8185(8) 0.2912(16) 0.5969(15) 0.1210(18) Uiso 1.000000 GR
H34b H 0.934(3) 0.3519(5) 0.5523(7) 0.1210(18) Uiso 1.000000 GR
H34c H 0.972(2) 0.2676(12) 0.6328(9) 0.1210(18) Uiso 1.000000 GR
F3 F 0.1151(5) 0.3111(3) 0.8548(2) 0.1743(16) Uani 1.000000 .
C12 C 0.4213(4) 1.0629(3) 0.8997(2) 0.0764(11) Uani 1.000000 .
H12a H 0.5044(10) 1.0946(13) 0.8936(14) 0.1145(17) Uiso 1.000000 GR
H12b H 0.3413(19) 1.1175(9) 0.8714(11) 0.1145(17) Uiso 1.000000 GR
H12c H 0.397(3) 1.0446(5) 0.9530(5) 0.1145(17) Uiso 1.000000 GR
C35 C 0.9644(4) 0.4873(4) 0.6391(3) 0.0799(12) Uani 1.000000 .
H35a H 0.989(2) 0.516(2) 0.5870(3) 0.1198(18) Uiso 1.000000 GR
H35b H 0.9311(11) 0.5499(15) 0.6631(14) 0.1198(18) Uiso 1.000000 GR
H35c H 1.0477(11) 0.4356(7) 0.6662(14) 0.1198(18) Uiso 1.000000 GR
C42 C 0.1927(4) 0.6926(3) 0.6179(3) 0.0791(12) Uani 1.000000 .
H42a H 0.1809(14) 0.7488(17) 0.5700(8) 0.1186(17) Uiso 1.000000 GR
H42b H 0.1913(12) 0.6197(7) 0.6090(15) 0.1186(17) Uiso 1.000000 GR
H42c H 0.1155(4) 0.714(2) 0.6514(7) 0.1186(17) Uiso 1.000000 GR
C20 C 0.7361(5) 0.8357(3) 0.5783(2) 0.0756(11) Uani 1.000000 .
H20a H 0.693(3) 0.7773(15) 0.6082(4) 0.1135(17) Uiso 1.000000 GR
H20b H 0.670(2) 0.8845(5) 0.5388(9) 0.1135(17) Uiso 1.000000 GR
H20c H 0.8228(6) 0.8007(19) 0.5556(12) 0.1135(17) Uiso 1.000000 GR
C3 C 0.7993(4) 0.9773(4) 0.8857(2) 0.0810(12) Uani 1.000000 .
H3a H 0.8744(8) 1.003(2) 0.9048(13) 0.1215(18) Uiso 1.000000 GR
H3b H 0.725(2) 1.0422(14) 0.8620(5) 0.1215(18) Uiso 1.000000 GR
H3c H 0.759(3) 0.9299(8) 0.9274(8) 0.1215(18) Uiso 1.000000 GR
C6 C 0.9787(4) 0.5943(3) 0.8533(3) 0.0850(13) Uani 1.000000 .
H6a H 0.9255(16) 0.5361(10) 0.8658(16) 0.1275(19) Uiso 1.000000 GR
H6b H 0.992(3) 0.6141(7) 0.7989(4) 0.1275(19) Uiso 1.000000 GR
H6c H 1.0709(14) 0.5664(15) 0.8788(13) 0.1275(19) Uiso 1.000000 GR
C19 C 0.8429(5) 0.9988(4) 0.5807(2) 0.0864(13) Uani 1.000000 .
H19a H 0.7824(16) 1.0401(17) 0.5369(9) 0.1296(19) Uiso 1.000000 GR
H19b H 0.854(3) 1.0506(15) 0.6105(6) 0.1296(19) Uiso 1.000000 GR
H19c H 0.9357(14) 0.9631(4) 0.5639(14) 0.1296(19) Uiso 1.000000 GR
C13 C 0.3239(4) 0.8989(3) 0.8846(2) 0.0797(12) Uani 1.000000 .
H13a H 0.2376(6) 0.9557(7) 0.8656(15) 0.1196(18) Uiso 1.000000 GR
H13b H 0.3372(15) 0.8379(16) 0.8589(13) 0.1196(18) Uiso 1.000000 GR
H13c H 0.3156(18) 0.869(2) 0.9387(3) 0.1196(18) Uiso 1.000000 GR
C7 C 0.8605(5) 0.6661(4) 0.9647(2) 0.0916(14) Uani 1.000000 .
H7a H 0.793(3) 0.7285(10) 0.9790(5) 0.137(2) Uiso 1.000000 GR
H7b H 0.819(3) 0.6008(17) 0.9743(4) 0.137(2) Uiso 1.000000 GR
H7c H 0.9477(7) 0.647(3) 0.9943(2) 0.137(2) Uiso 1.000000 GR
F1 F -0.1058(4) 0.3174(5) 0.8271(2) 0.241(3) Uani 1.000000 .
F4 F 0.0262(6) 0.1737(5) 0.9124(3) 0.224(2) Uani 1.000000 .
B1 B 0.0200(5) 0.2524(5) 0.8449(3) 0.0778(13) Uani 1.000000 .

loop_
_atom_site_aniso_label
_atom_site_aniso_U_11
_atom_site_aniso_U_22
_atom_site_aniso_U_33
_atom_site_aniso_U_12
_atom_site_aniso_U_13
_atom_site_aniso_U_23
O1 0.0643(14) 0.0529(13) 0.0609(13) -0.0259(11) 0.0259(11) -0.0206(10)
O2 0.0738(15) 0.0674(14) 0.0470(12) -0.0435(12) 0.0207(11) -0.0160(10)
N1 0.0385(13) 0.0373(12) 0.0447(13) -0.0131(10) 0.0028(10) -0.0066(10)
N2 0.0423(13) 0.0379(12) 0.0394(12) -0.0161(10) 0.0064(10) -0.0059(10)
C23 0.0391(15) 0.0355(14) 0.0359(14) -0.0093(11) 0.0072(11) -0.0077(11)
C8 0.0379(15) 0.0384(15) 0.0397(15) -0.0098(12) 0.0043(12) -0.0082(12)
C31 0.0489(17) 0.0441(15) 0.0353(14) -0.0215(13) 0.0051(13) -0.0082(12)
C22 0.0429(16) 0.0387(14) 0.0402(15) -0.0141(12) 0.0070(12) -0.0067(12)
C21 0.0413(16) 0.0354(14) 0.0443(16) -0.0108(12) 0.0030(13) -0.0050(12)
C39 0.0501(18) 0.0435(16) 0.0479(17) -0.0183(14) -0.0021(14) -0.0076(13)
C9 0.0423(16) 0.0330(14) 0.0528(18) -0.0130(12) -0.0034(13) -0.0010(13)
C10 0.0442(17) 0.0358(15) 0.0613(19) -0.0133(13) 0.0014(14) -0.0080(14)
C32 0.0554(19) 0.0501(17) 0.0440(17) -0.0234(15) 0.0090(14) -0.0151(14)
C24 0.0518(18) 0.0435(16) 0.0406(16) -0.0179(13) 0.0124(13) -0.0067(13)
C28 0.0559(19) 0.0402(15) 0.0523(18) -0.0241(14) 0.0067(14) -0.0081(13)
C17 0.0540(18) 0.0403(15) 0.0500(18) -0.0186(14) 0.0002(15) -0.0010(14)
C1 0.0484(18) 0.0476(17) 0.065(2) -0.0217(14) -0.0055(15) -0.0087(15)
C5 0.0453(18) 0.0494(17) 0.0592(19) -0.0137(14) -0.0063(15) -0.0006(15)
C25 0.069(2) 0.0513(18) 0.0419(16) -0.0208(16) 0.0040(15) -0.0017(14)
C33 0.0483(19) 0.066(2) 0.062(2) -0.0184(16) 0.0134(15) -0.0180(17)
C11 0.0509(19) 0.0470(17) 0.063(2) -0.0071(15) 0.0066(15) -0.0076(15)
C40 0.0502(19) 0.0499(18) 0.064(2) -0.0110(15) -0.0010(16) -0.0086(16)
C27 0.070(2) 0.0463(17) 0.0517(18) -0.0284(16) 0.0095(16) -0.0064(14)
C18 0.064(2) 0.0536(19) 0.0480(18) -0.0193(16) 0.0082(16) 0.0001(15)
C16 0.073(2) 0.0500(18) 0.0520(19) -0.0177(17) -0.0104(17) 0.0031(15)
C14 0.0472(19) 0.0454(17) 0.080(2) -0.0088(15) -0.0036(17) -0.0106(17)
C36 0.078(3) 0.072(2) 0.0462(19) -0.030(2) 0.0223(17) -0.0206(17)
C38 0.075(2) 0.057(2) 0.0487(19) -0.0195(18) -0.0090(17) -0.0055(16)
C26 0.053(2) 0.073(2) 0.059(2) -0.0264(17) 0.0223(16) -0.0189(17)
C30 0.071(2) 0.0444(17) 0.072(2) -0.0216(16) 0.0074(18) -0.0192(16)
C15 0.065(2) 0.0452(18) 0.075(2) -0.0100(17) -0.0215(19) 0.0015(17)
C29 0.063(2) 0.061(2) 0.070(2) -0.0325(17) 0.0045(17) -0.0170(17)
C4 0.054(2) 0.063(2) 0.092(3) -0.0219(17) -0.0168(19) -0.001(2)
C2 0.062(2) 0.063(2) 0.089(3) -0.0359(18) -0.0009(19) -0.0058(19)
C37 0.096(3) 0.067(2) 0.0429(19) -0.031(2) 0.003(2) -0.0045(17)
F2 0.147(3) 0.189(4) 0.214(4) 0.022(3) -0.009(3) -0.135(3)
C41 0.063(2) 0.059(2) 0.097(3) -0.0092(18) 0.001(2) -0.028(2)
C34 0.073(3) 0.073(2) 0.097(3) -0.011(2) 0.019(2) -0.032(2)
F3 0.231(5) 0.145(3) 0.177(4) -0.087(3) 0.002(3) -0.053(3)
C12 0.081(3) 0.064(2) 0.081(3) -0.002(2) 0.009(2) -0.026(2)
C35 0.052(2) 0.098(3) 0.104(3) -0.036(2) 0.019(2) -0.037(2)
C42 0.055(2) 0.074(2) 0.109(3) -0.0180(19) -0.012(2) -0.020(2)
C20 0.104(3) 0.066(2) 0.055(2) -0.021(2) 0.008(2) -0.0121(18)
C3 0.080(3) 0.098(3) 0.093(3) -0.046(2) 0.008(2) -0.051(3)
C6 0.058(2) 0.062(2) 0.124(4) 0.0004(19) -0.013(2) -0.016(2)
C19 0.095(3) 0.086(3) 0.074(3) -0.043(2) 0.024(2) 0.006(2)
C13 0.058(2) 0.071(2) 0.101(3) -0.0192(19) 0.020(2) -0.003(2)
C7 0.097(3) 0.111(3) 0.058(2) -0.039(3) -0.019(2) 0.013(2)
F1 0.102(3) 0.414(8) 0.122(3) 0.093(4) -0.001(2) -0.061(4)
F4 0.229(5) 0.224(5) 0.198(4) -0.121(4) -0.050(4) 0.067(4)
B1 0.059(3) 0.084(3) 0.092(4) -0.003(3) -0.009(3) -0.036(3)

loop_
_atom_type_symbol
_atom_type_scat_dispersion_real
_atom_type_scat_dispersion_imag
_atom_type_scat_Cromer_Mann_a1
_atom_type_scat_Cromer_Mann_a2
_atom_type_scat_Cromer_Mann_a3
_atom_type_scat_Cromer_Mann_a4
_atom_type_scat_Cromer_Mann_b1
_atom_type_scat_Cromer_Mann_b2
_atom_type_scat_Cromer_Mann_b3
_atom_type_scat_Cromer_Mann_b4
_atom_type_scat_Cromer_Mann_c
_atom_type_scat_source
_atom_type_scat_dispersion_source
B 0.00141 0.00067 2.05450 1.33260 1.09790 0.70680 23.21850 1.02100 60.34980 0.14030 -0.19320 'International Tables Volume C Table 6.1.1.4 (pp. 500-502)' 'Henke, Gullikson and Davis, At. Data and Nucl. Data Tables, 1993, 54, 2'
C 0.00347 0.00161 2.31000 1.02000 1.58860 0.86500 20.84390 10.20750 0.56870 51.65120 0.21560 'International Tables Volume C Table 6.1.1.4 (pp. 500-502)' 'Henke, Gullikson and Davis, At. Data and Nucl. Data Tables, 1993, 54, 2'
F 0.01794 0.01033 3.53920 2.64120 1.51700 1.02430 10.28250 4.29440 0.26150 26.14760 0.27760 'International Tables Volume C Table 6.1.1.4 (pp. 500-502)' 'Henke, Gullikson and Davis, At. Data and Nucl. Data Tables, 1993, 54, 2'
H 0.00000 0.00000 0.49300 0.32291 0.14019 0.04081 10.51090 26.12570 3.14236 57.79970 0.00304 'International Tables Volume C Table 6.1.1.4 (pp. 500-502)' 'Henke, Gullikson and Davis, At. Data and Nucl. Data Tables, 1993, 54, 2'
N 0.00653 0.00323 12.21260 3.13220 2.01250 1.16630 0.00570 9.89330 28.99750 0.58260 -11.52900 'International Tables Volume C Table 6.1.1.4 (pp. 500-502)' 'Henke, Gullikson and Davis, At. Data and Nucl. Data Tables, 1993, 54, 2'
O 0.01158 0.00611 3.04850 2.28680 1.54630 0.86700 13.27710 5.70110 0.32390 32.90890 0.25080 'International Tables Volume C Table 6.1.1.4 (pp. 500-502)' 'Henke, Gullikson and Davis, At. Data and Nucl. Data Tables, 1993, 54, 2'

loop_
_geom_angle_atom_site_label_1
_geom_angle_atom_site_label_2
_geom_angle_atom_site_label_3
_geom_angle
_geom_angle_site_symmetry_1
_geom_angle_site_symmetry_3
_geom_angle_publ_flag
C9 N1 C8 125.6(2) . . ?
C1 N1 C8 111.6(2) . . ?
C1 N1 C9 122.7(2) . . ?
C31 N2 C23 125.7(2) . . ?
C28 N2 C23 113.4(2) . . ?
C28 N2 C31 120.1(2) . . ?
C22 C23 N2 121.7(2) . . ?
C24 C23 N2 110.6(2) . . ?
C24 C23 C22 127.5(2) . . ?
C21 C8 N1 126.7(2) . . ?
C5 C8 N1 114.0(2) . . ?
C5 C8 C21 118.3(2) . . ?
C39 C31 N2 118.0(2) . . ?
C32 C31 N2 119.7(3) . . ?
C32 C31 C39 122.3(3) . . ?
C23 C22 O2 122.0(2) . . ?
C21 C22 O2 114.2(2) . . ?
C21 C22 C23 123.9(2) . . ?
C8 C21 O1 114.1(2) . . ?
C22 C21 O1 130.4(3) . . ?
C22 C21 C8 115.4(2) . . ?
C40 C39 C31 124.9(3) . . ?
C38 C39 C31 117.4(3) . . ?
C38 C39 C40 117.6(3) . . ?
C10 C9 N1 119.3(3) . . ?
C17 C9 N1 118.7(3) . . ?
C17 C9 C10 122.0(3) . . ?
C11 C10 C9 126.1(3) . . ?
C14 C10 C9 116.7(3) . . ?
C14 C10 C11 117.1(3) . . ?
C33 C32 C31 124.6(3) . . ?
C36 C32 C31 116.4(3) . . ?
C36 C32 C33 118.7(3) . . ?
C25 C24 C23 114.5(2) . . ?
C27 C24 C23 101.2(2) . . ?
C27 C24 C25 109.3(2) . . ?
C26 C24 C23 109.3(2) . . ?
C26 C24 C25 110.9(2) . . ?
C26 C24 C27 111.3(3) . . ?
C27 C28 N2 101.0(2) . . ?
C30 C28 N2 111.1(2) . . ?
C30 C28 C27 111.1(3) . . ?
C29 C28 N2 111.1(2) . . ?
C29 C28 C27 114.1(3) . . ?
C29 C28 C30 108.5(3) . . ?
C18 C17 C9 125.9(3) . . ?
C16 C17 C9 117.1(3) . . ?
C16 C17 C18 116.9(3) . . ?
C4 C1 N1 100.2(2) . . ?
C2 C1 N1 112.6(3) . . ?
C2 C1 C4 112.0(3) . . ?
C3 C1 N1 109.1(3) . . ?
C3 C1 C4 114.4(3) . . ?
C3 C1 C2 108.4(3) . . ?
C4 C5 C8 101.4(2) . . ?
C6 C5 C8 110.0(3) . . ?
C6 C5 C4 112.5(3) . . ?
C7 C5 C8 110.8(3) . . ?
C7 C5 C4 112.8(3) . . ?
C7 C5 C6 109.2(3) . . ?
H25a C25 C24 109.5 . . ?
H25b C25 C24 109.5 . . ?
H25b C25 H25a 109.5 . . ?
H25c C25 C24 109.5 . . ?
H25c C25 H25a 109.5 . . ?
H25c C25 H25b 109.5 . . ?
H33 C33 C32 107.82(16) . . ?
C34 C33 C32 113.4(3) . . ?
C34 C33 H33 107.8(2) . . ?
C35 C33 C32 110.2(3) . . ?
C35 C33 H33 107.8(2) . . ?
C35 C33 C34 109.6(3) . . ?
H11 C11 C10 108.64(16) . . ?
C12 C11 C10 111.3(3) . . ?
C12 C11 H11 108.6(2) . . ?
C13 C11 C10 110.5(3) . . ?
C13 C11 H11 108.64(19) . . ?
C13 C11 C12 109.0(3) . . ?
H40 C40 C39 107.37(16) . . ?
C41 C40 C39 111.0(3) . . ?
C41 C40 H40 107.4(2) . . ?
C42 C40 C39 113.1(3) . . ?
C42 C40 H40 107.4(2) . . ?
C42 C40 C41 110.4(3) . . ?
C28 C27 C24 108.0(2) . . ?
H27a C27 C24 110.11(17) . . ?
H27a C27 C28 110.11(18) . . ?
H27b C27 C24 110.11(16) . . ?
H27b C27 C28 110.11(17) . . ?
H27b C27 H27a 108.4 . . ?
H18 C18 C17 108.27(17) . . ?
C20 C18 C17 111.7(3) . . ?
C20 C18 H18 108.27(19) . . ?
C19 C18 C17 111.9(3) . . ?
C19 C18 H18 108.3(2) . . ?
C19 C18 C20 108.2(3) . . ?
H16 C16 C17 119.0(2) . . ?
C15 C16 C17 122.1(3) . . ?
C15 C16 H16 119.0(2) . . ?
H14 C14 C10 118.9(2) . . ?
C15 C14 C10 122.3(3) . . ?
C15 C14 H14 118.9(2) . . ?
H36 C36 C32 118.9(2) . . ?
C37 C36 C32 122.2(3) . . ?
C37 C36 H36 118.9(2) . . ?
H38 C38 C39 119.3(2) . . ?
C37 C38 C39 121.4(3) . . ?
C37 C38 H38 119.3(2) . . ?
H26a C26 C24 109.5 . . ?
H26b C26 C24 109.5 . . ?
H26b C26 H26a 109.5 . . ?
H26c C26 C24 109.5 . . ?
H26c C26 H26a 109.5 . . ?
H26c C26 H26b 109.5 . . ?
H30a C30 C28 109.5 . . ?
H30b C30 C28 109.5 . . ?
H30b C30 H30a 109.5 . . ?
H30c C30 C28 109.5 . . ?
H30c C30 H30a 109.5 . . ?
H30c C30 H30b 109.5 . . ?
C14 C15 C16 119.7(3) . . ?
H15 C15 C16 120.2(2) . . ?
H15 C15 C14 120.2(2) . . ?
H29a C29 C28 109.5 . . ?
H29b C29 C28 109.5 . . ?
H29b C29 H29a 109.5 . . ?
H29c C29 C28 109.5 . . ?
H29c C29 H29a 109.5 . . ?
H29c C29 H29b 109.5 . . ?
C5 C4 C1 108.3(3) . . ?
H4a C4 C1 110.0(2) . . ?
H4a C4 C5 110.0(2) . . ?
H4b C4 C1 110.05(19) . . ?
H4b C4 C5 110.05(19) . . ?
H4b C4 H4a 108.4 . . ?
H2a C2 C1 109.5 . . ?
H2b C2 C1 109.5 . . ?
H2b C2 H2a 109.5 . . ?
H2c C2 C1 109.5 . . ?
H2c C2 H2a 109.5 . . ?
H2c C2 H2b 109.5 . . ?
C38 C37 C36 120.2(3) . . ?
H37 C37 C36 119.9(2) . . ?
H37 C37 C38 119.9(2) . . ?
H41a C41 C40 109.5 . . ?
H41b C41 C40 109.5 . . ?
H41b C41 H41a 109.5 . . ?
H41c C41 C40 109.5 . . ?
H41c C41 H41a 109.5 . . ?
H41c C41 H41b 109.5 . . ?
H34a C34 C33 109.5 . . ?
H34b C34 C33 109.5 . . ?
H34b C34 H34a 109.5 . . ?
H34c C34 C33 109.5 . . ?
H34c C34 H34a 109.5 . . ?
H34c C34 H34b 109.5 . . ?
H12a C12 C11 109.5 . . ?
H12b C12 C11 109.5 . . ?
H12b C12 H12a 109.5 . . ?
H12c C12 C11 109.5 . . ?
H12c C12 H12a 109.5 . . ?
H12c C12 H12b 109.5 . . ?
H35a C35 C33 109.5 . . ?
H35b C35 C33 109.5 . . ?
H35b C35 H35a 109.5 . . ?
H35c C35 C33 109.5 . . ?
H35c C35 H35a 109.5 . . ?
H35c C35 H35b 109.5 . . ?
H42a C42 C40 109.5 . . ?
H42b C42 C40 109.5 . . ?
H42b C42 H42a 109.5 . . ?
H42c C42 C40 109.5 . . ?
H42c C42 H42a 109.5 . . ?
H42c C42 H42b 109.5 . . ?
H20a C20 C18 109.5 . . ?
H20b C20 C18 109.5 . . ?
H20b C20 H20a 109.5 . . ?
H20c C20 C18 109.5 . . ?
H20c C20 H20a 109.5 . . ?
H20c C20 H20b 109.5 . . ?
H3a C3 C1 109.5 . . ?
H3b C3 C1 109.5 . . ?
H3b C3 H3a 109.5 . . ?
H3c C3 C1 109.5 . . ?
H3c C3 H3a 109.5 . . ?
H3c C3 H3b 109.5 . . ?
H6a C6 C5 109.5 . . ?
H6b C6 C5 109.5 . . ?
H6b C6 H6a 109.5 . . ?
H6c C6 C5 109.5 . . ?
H6c C6 H6a 109.5 . . ?
H6c C6 H6b 109.5 . . ?
H19a C19 C18 109.5 . . ?
H19b C19 C18 109.5 . . ?
H19b C19 H19a 109.5 . . ?
H19c C19 C18 109.5 . . ?
H19c C19 H19a 109.5 . . ?
H19c C19 H19b 109.5 . . ?
H13a C13 C11 109.5 . . ?
H13b C13 C11 109.5 . . ?
H13b C13 H13a 109.5 . . ?
H13c C13 C11 109.5 . . ?
H13c C13 H13a 109.5 . . ?
H13c C13 H13b 109.5 . . ?
H7a C7 C5 109.5 . . ?
H7b C7 C5 109.5 . . ?
H7b C7 H7a 109.5 . . ?
H7c C7 C5 109.5 . . ?
H7c C7 H7a 109.5 . . ?
H7c C7 H7b 109.5 . . ?
F3 B1 F2 104.7(5) . . ?
F1 B1 F2 110.3(4) . . ?
F1 B1 F3 112.1(5) . . ?
F4 B1 F2 111.6(5) . . ?
F4 B1 F3 103.4(4) . . ?
F4 B1 F1 114.1(5) . . ?

loop_
_geom_bond_atom_site_label_1
_geom_bond_atom_site_label_2
_geom_bond_distance
_geom_bond_site_symmetry_2
_geom_bond_publ_flag
O1 C21 1.223(3) . ?
O2 C22 1.278(3) . ?
N1 C8 1.288(3) . ?
N1 C9 1.465(3) . ?
N1 C1 1.551(4) . ?
N2 C23 1.328(3) . ?
N2 C31 1.459(3) . ?
N2 C28 1.524(3) . ?
C23 C22 1.446(4) . ?
C23 C24 1.525(4) . ?
C8 C21 1.528(4) . ?
C8 C5 1.508(4) . ?
C31 C39 1.402(4) . ?
C31 C32 1.397(4) . ?
C22 C21 1.443(4) . ?
C39 C40 1.525(4) . ?
C39 C38 1.393(4) . ?
C9 C10 1.414(4) . ?
C9 C17 1.412(4) . ?
C10 C11 1.518(4) . ?
C10 C14 1.402(4) . ?
C32 C33 1.522(4) . ?
C32 C36 1.399(4) . ?
C24 C25 1.532(4) . ?
C24 C27 1.545(4) . ?
C24 C26 1.542(4) . ?
C28 C27 1.512(4) . ?
C28 C30 1.522(4) . ?
C28 C29 1.525(4) . ?
C17 C18 1.521(4) . ?
C17 C16 1.388(4) . ?
C1 C4 1.529(5) . ?
C1 C2 1.515(4) . ?
C1 C3 1.512(5) . ?
C5 C4 1.528(4) . ?
C5 C6 1.535(5) . ?
C5 C7 1.534(5) . ?
C25 H25a 0.9600 . ?
C25 H25b 0.9600 . ?
C25 H25c 0.9600 . ?
C33 H33 0.9800 . ?
C33 C34 1.532(5) . ?
C33 C35 1.534(5) . ?
C11 H11 0.9800 . ?
C11 C12 1.540(5) . ?
C11 C13 1.543(5) . ?
C40 H40 0.9800 . ?
C40 C41 1.521(5) . ?
C40 C42 1.528(5) . ?
C27 H27a 0.9700 . ?
C27 H27b 0.9700 . ?
C18 H18 0.9800 . ?
C18 C20 1.528(5) . ?
C18 C19 1.544(5) . ?
C16 H16 0.9300 . ?
C16 C15 1.382(5) . ?
C14 H14 0.9300 . ?
C14 C15 1.362(5) . ?
C36 H36 0.9300 . ?
C36 C37 1.362(5) . ?
C38 H38 0.9300 . ?
C38 C37 1.359(5) . ?
C26 H26a 0.9600 . ?
C26 H26b 0.9600 . ?
C26 H26c 0.9600 . ?
C30 H30a 0.9600 . ?
C30 H30b 0.9600 . ?
C30 H30c 0.9600 . ?
C15 H15 0.9300 . ?
C29 H29a 0.9600 . ?
C29 H29b 0.9600 . ?
C29 H29c 0.9600 . ?
C4 H4a 0.9700 . ?
C4 H4b 0.9700 . ?
C2 H2a 0.9600 . ?
C2 H2b 0.9600 . ?
C2 H2c 0.9600 . ?
C37 H37 0.9300 . ?
F2 B1 1.320(6) . ?
C41 H41a 0.9600 . ?
C41 H41b 0.9600 . ?
C41 H41c 0.9600 . ?
C34 H34a 0.9600 . ?
C34 H34b 0.9600 . ?
C34 H34c 0.9600 . ?
F3 B1 1.337(6) . ?
C12 H12a 0.9600 . ?
C12 H12b 0.9600 . ?
C12 H12c 0.9600 . ?
C35 H35a 0.9600 . ?
C35 H35b 0.9600 . ?
C35 H35c 0.9600 . ?
C42 H42a 0.9600 . ?
C42 H42b 0.9600 . ?
C42 H42c 0.9600 . ?
C20 H20a 0.9600 . ?
C20 H20b 0.9600 . ?
C20 H20c 0.9600 . ?
C3 H3a 0.9600 . ?
C3 H3b 0.9600 . ?
C3 H3c 0.9600 . ?
C6 H6a 0.9600 . ?
C6 H6b 0.9600 . ?
C6 H6c 0.9600 . ?
C19 H19a 0.9600 . ?
C19 H19b 0.9600 . ?
C19 H19c 0.9600 . ?
C13 H13a 0.9600 . ?
C13 H13b 0.9600 . ?
C13 H13c 0.9600 . ?
C7 H7a 0.9600 . ?
C7 H7b 0.9600 . ?
C7 H7c 0.9600 . ?
F1 B1 1.281(5) . ?
F4 B1 1.356(6) . ?
